data_7226291
loop_
_publ_author_name
'Nemec, Vinko'
'Cin\<ci\'c, Dominik'

_publ_section_title
;
 Uncommon halogen bond motifs in cocrystals of aromatic amines and
 1,4-diiodotetrafluorobenzene
;
_journal_issue 39
_journal_name_full CrystEngComm
_journal_page_first 7425
_journal_paper_doi 10.1039/C6CE01703G
_journal_volume 18
_journal_year 2016
_chemical_formula_moiety 'C6 F4 I2, C5 H6 N2 '
_chemical_formula_sum 'C11 H6 F4 I2 N2'
_chemical_formula_weight 495.98
_space_group_crystal_system monoclinic
_space_group_IT_number 14
_space_group_name_Hall '-P 2yn'
_space_group_name_H-M_alt 'P 1 21/n 1'
_symmetry_space_group_name_Hall '-P 2yn'
_symmetry_space_group_name_H-M 'P 1 21/n 1'
_atom_sites_solution_hydrogens mixed
_audit_creation_method SHELXL-2014/7
_audit_update_record
;
2016-07-18 deposited with the CCDC.
2016-08-17 downloaded from the CCDC.
;
_cell_angle_alpha 90
_cell_angle_beta 105.4570(10)
_cell_angle_gamma 90
_cell_formula_units_Z 4
_cell_length_a 7.5682(17)
_cell_length_b 13.372(3)
_cell_length_c 14.198(2)
_cell_measurement_reflns_used 2281
_cell_measurement_temperature 295
_cell_measurement_theta_max 25
_cell_measurement_theta_min 3.8
_cell_volume 1384.9(5)
_computing_structure_refinement 'SHELXL-2014/7 (Sheldrick, 2014)'
_diffrn_ambient_temperature 295
_diffrn_measured_fraction_theta_full 0.941
_diffrn_measured_fraction_theta_max 0.941
_diffrn_measurement_device_type
;
Oxford Diffraction Xcalibur CCD
diffractometer
;
_diffrn_measurement_method 'omega scan'
_diffrn_radiation_type MoK\a
_diffrn_radiation_wavelength 0.71073
_diffrn_reflns_av_R_equivalents 0.0944
_diffrn_reflns_av_unetI/netI 0.0727
_diffrn_reflns_Laue_measured_fraction_full 0.941
_diffrn_reflns_Laue_measured_fraction_max 0.941
_diffrn_reflns_limit_h_max 8
_diffrn_reflns_limit_h_min -6
_diffrn_reflns_limit_k_max 15
_diffrn_reflns_limit_k_min -15
_diffrn_reflns_limit_l_max 16
_diffrn_reflns_limit_l_min -15
_diffrn_reflns_number 6550
_diffrn_reflns_point_group_measured_fraction_full 0.941
_diffrn_reflns_point_group_measured_fraction_max 0.941
_diffrn_reflns_theta_full 24.999
_diffrn_reflns_theta_max 24.999
_diffrn_reflns_theta_min 3.816
_diffrn_source 'fine-focus sealed tube'
_exptl_absorpt_coefficient_mu 4.574
_exptl_absorpt_correction_T_max 0.61
_exptl_absorpt_correction_T_min 0.09
_exptl_absorpt_correction_type analytical
_exptl_absorpt_process_details 'N.W. Alcock (1970). Cryst. Computing, p271'
_exptl_crystal_colour colourless
_exptl_crystal_density_diffrn 2.379
_exptl_crystal_description plate
_exptl_crystal_F_000 912
_exptl_crystal_size_max 0.61
_exptl_crystal_size_mid 0.31
_exptl_crystal_size_min 0.16
_refine_diff_density_max 0.993
_refine_diff_density_min -1.067
_refine_diff_density_rms 0.186
_refine_ls_extinction_method none
_refine_ls_goodness_of_fit_ref 0.922
_refine_ls_hydrogen_treatment mixed
_refine_ls_matrix_type full
_refine_ls_number_parameters 178
_refine_ls_number_reflns 2281
_refine_ls_number_restraints 3
_refine_ls_restrained_S_all 0.921
_refine_ls_R_factor_all 0.0708
_refine_ls_R_factor_gt 0.0530
_refine_ls_shift/su_max 0.001
_refine_ls_shift/su_mean 0.000
_refine_ls_structure_factor_coef Fsqd
_refine_ls_weighting_details 'w=1/[\s^2^(Fo^2^)+(0.0865P)^2^] where P=(Fo^2^+2Fc^2^)/3'
_refine_ls_weighting_scheme calc
_refine_ls_wR_factor_gt 0.1326
_refine_ls_wR_factor_ref 0.1387
_reflns_Friedel_coverage 0.000
_reflns_number_gt 1553
_reflns_number_total 2281
_reflns_threshold_expression 'I > 2\s(I)'
_cod_data_source_file c6ce01703g2.cif
_cod_data_source_block 3ap_tfib
_cod_depositor_comments 'Adding full bibliography for 7226290--7226295.cif.'
_cod_database_code 7226291
_shelx_shelxl_version_number 2014/7
_shelx_space_group_comment
;
The symmetry employed for this shelxl refinement is uniquely defined
by the following loop, which should always be used as a source of
symmetry information in preference to the above space-group names.
They are only intended as comments.
;

loop_
_space_group_symop_operation_xyz
'x, y, z'
'-x+1/2, y+1/2, -z+1/2'
'-x, -y, -z'
'x-1/2, -y-1/2, z-1/2'

loop_
_atom_site_label
_atom_site_type_symbol
_atom_site_fract_x
_atom_site_fract_y
_atom_site_fract_z
_atom_site_U_iso_or_equiv
_atom_site_adp_type
_atom_site_occupancy
_atom_site_site_symmetry_order
_atom_site_calc_flag
_atom_site_refinement_flags_posn
_atom_site_refinement_flags_adp
I1 I 0.56800(7) 0.24853(4) 0.45821(4) 0.0583(2) Uani 1 1 d . .
I2 I 0.64128(12) 0.02607(6) 0.91113(5) 0.0875(3) Uani 1 1 d . .
F1 F 0.6852(7) 0.0311(4) 0.5414(4) 0.0664(13) Uani 1 1 d . .
F3 F 0.4906(7) 0.3298(4) 0.6587(4) 0.0709(14) Uani 1 1 d . .
F2 F 0.7101(7) -0.0543(4) 0.7142(4) 0.0765(15) Uani 1 1 d . .
F4 F 0.5233(8) 0.2447(4) 0.8304(4) 0.0763(16) Uani 1 1 d . .
C7 C 0.6414(9) 0.0850(6) 0.6118(5) 0.0494(19) Uani 1 1 d . .
N1 N 0.5673(11) 0.3268(7) 0.2746(6) 0.070(2) Uani 1 1 d . .
C8 C 0.6565(11) 0.0413(6) 0.7011(7) 0.056(2) Uani 1 1 d . .
C6 C 0.5874(9) 0.1818(6) 0.5951(5) 0.0445(17) Uani 1 1 d . .
C10 C 0.5623(11) 0.1909(6) 0.7595(6) 0.054(2) Uani 1 1 d . .
C11 C 0.5483(11) 0.2343(6) 0.6713(6) 0.0493(19) Uani 1 1 d . .
C9 C 0.6190(11) 0.0925(7) 0.7768(6) 0.056(2) Uani 1 1 d . .
C4 C 0.5808(13) 0.2891(9) 0.1113(9) 0.079(3) Uani 1 1 d . .
H4 H 0.5717 0.2420 0.0621 0.095 Uiso 1 1 calc R U
C3 C 0.6236(12) 0.3814(8) 0.1002(7) 0.066(2) Uani 1 1 d . .
H3 H 0.6441 0.3996 0.0408 0.079 Uiso 1 1 calc R U
C2 C 0.6404(12) 0.4531(7) 0.1695(9) 0.075(3) Uani 1 1 d . .
C1 C 0.6068(12) 0.4196(8) 0.2614(7) 0.071(3) Uani 1 1 d . .
H1 H 0.6138 0.4656 0.3114 0.086 Uiso 1 1 calc R U
C5 C 0.5498(14) 0.2645(9) 0.1989(9) 0.080(3) Uani 1 1 d . .
H5 H 0.5137 0.1992 0.2065 0.096 Uiso 1 1 calc R U
N2 N 0.6920(19) 0.5498(9) 0.1671(11) 0.118(4) Uani 1 1 d D .
H1N H 0.64(2) 0.571(13) 0.106(4) 0.178 Uiso 1 1 d D U
H2N H 0.66(2) 0.584(11) 0.215(7) 0.178 Uiso 1 1 d D U

loop_
_atom_site_aniso_label
_atom_site_aniso_U_11
_atom_site_aniso_U_22
_atom_site_aniso_U_33
_atom_site_aniso_U_23
_atom_site_aniso_U_13
_atom_site_aniso_U_12
I1 0.0542(4) 0.0651(4) 0.0514(4) 0.0076(2) 0.0069(3) 0.0006(3)
I2 0.1108(6) 0.0934(6) 0.0547(4) 0.0157(3) 0.0158(4) -0.0196(4)
F1 0.068(3) 0.074(3) 0.058(3) -0.011(2) 0.018(3) 0.003(3)
F3 0.085(3) 0.047(3) 0.077(3) -0.002(2) 0.015(3) 0.007(2)
F2 0.085(4) 0.054(3) 0.085(4) 0.009(3) 0.013(3) 0.003(3)
F4 0.091(4) 0.077(4) 0.063(3) -0.018(2) 0.024(3) 0.001(3)
C7 0.038(4) 0.058(5) 0.047(4) -0.008(4) 0.001(3) -0.004(4)
N1 0.068(5) 0.083(6) 0.055(5) 0.020(4) 0.011(4) -0.002(4)
C8 0.049(4) 0.046(5) 0.066(5) 0.003(4) 0.002(4) -0.003(4)
C6 0.037(4) 0.050(5) 0.044(4) 0.000(3) 0.006(3) -0.002(3)
C10 0.052(4) 0.066(6) 0.043(4) -0.011(4) 0.013(4) -0.013(4)
C11 0.046(4) 0.042(5) 0.060(5) -0.004(3) 0.015(4) 0.000(3)
C9 0.057(5) 0.058(5) 0.047(4) 0.000(4) 0.002(4) -0.010(4)
C4 0.058(5) 0.078(7) 0.093(8) -0.006(6) 0.007(5) 0.007(5)
C3 0.059(5) 0.080(7) 0.056(5) 0.003(5) 0.013(4) 0.007(5)
C2 0.046(4) 0.056(6) 0.118(9) 0.032(6) 0.012(5) 0.005(4)
C1 0.056(5) 0.083(7) 0.072(6) 0.020(5) 0.012(5) 0.012(5)
C5 0.061(6) 0.095(8) 0.078(8) 0.028(6) 0.010(5) 0.002(5)
N2 0.131(9) 0.085(8) 0.147(11) 0.009(8) 0.050(10) 0.026(7)

loop_
_atom_type_symbol
_atom_type_description
_atom_type_scat_dispersion_real
_atom_type_scat_dispersion_imag
_atom_type_scat_source
C C 0.0033 0.0016 'International Tables Vol C Tables 4.2.6.8 and 6.1.1.4'
H H 0.0000 0.0000 'International Tables Vol C Tables 4.2.6.8 and 6.1.1.4'
N N 0.0061 0.0033 'International Tables Vol C Tables 4.2.6.8 and 6.1.1.4'
F F 0.0171 0.0103 'International Tables Vol C Tables 4.2.6.8 and 6.1.1.4'
I I -0.4742 1.8119 'International Tables Vol C Tables 4.2.6.8 and 6.1.1.4'

loop_
_geom_angle_atom_site_label_1
_geom_angle_atom_site_label_2
_geom_angle_atom_site_label_3
_geom_angle
F1 C7 C6 120.2(7)
F1 C7 C8 118.9(7)
C6 C7 C8 120.9(7)
C1 N1 C5 117.1(8)
F2 C8 C9 119.2(8)
F2 C8 C7 118.8(8)
C9 C8 C7 122.0(8)
C7 C6 C11 117.6(7)
C7 C6 I1 120.5(5)
C11 C6 I1 121.9(6)
F4 C10 C11 119.1(8)
F4 C10 C9 119.9(7)
C11 C10 C9 121.0(7)
F3 C11 C10 118.1(7)
F3 C11 C6 120.4(7)
C10 C11 C6 121.5(7)
C8 C9 C10 117.1(8)
C8 C9 I2 121.8(7)
C10 C9 I2 121.1(6)
C3 C4 C5 116.7(12)
C3 C4 H4 121.7
C5 C4 H4 121.7
C4 C3 C2 124.3(10)
C4 C3 H3 117.8
C2 C3 H3 117.8
N2 C2 C3 129.0(11)
N2 C2 C1 115.7(12)
C3 C2 C1 115.2(9)
N1 C1 C2 121.4(10)
N1 C1 H1 119.3
C2 C1 H1 119.3
N1 C5 C4 125.2(11)
N1 C5 H5 117.4
C4 C5 H5 117.4
C2 N2 H1N 107(10)
C2 N2 H2N 110(10)
H1N N2 H2N 116(6)

loop_
_geom_bond_atom_site_label_1
_geom_bond_atom_site_label_2
_geom_bond_distance
I1 C6 2.108(7)
I2 C9 2.069(8)
F1 C7 1.343(9)
F3 C11 1.346(9)
F2 C8 1.339(9)
F4 C10 1.334(9)
C7 C6 1.359(11)
C7 C8 1.373(12)
N1 C1 1.302(13)
N1 C5 1.339(14)
C8 C9 1.366(12)
C6 C11 1.387(11)
C10 C11 1.358(12)
C10 C9 1.385(12)
C4 C3 1.296(15)
C4 C5 1.365(16)
C4 H4 0.9300
C3 C2 1.355(14)
C3 H3 0.9300
C2 N2 1.354(15)
C2 C1 1.464(14)
C1 H1 0.9300
C5 H5 0.9300
N2 H1N 0.89(2)
N2 H2N 0.89(2)
